data_1536729
loop_
_publ_author_name
'Emmerling, F.'
'Roehr, C.'

_publ_section_title
;
 Die Undecaarsenide A3 As11 (A = Rb, Cs) - Synthesen und
 Kristallstrukturen
;
_journal_name_full 'Zeitschrift fuer Anorganische und Allgemeine Chemie'
_journal_page_first 467
_journal_page_last 472
_journal_volume 629
_journal_year 2003
_chemical_formula_sum 'As11 Cs3'
_chemical_name_systematic 'Cs3 As11'
_space_group_IT_number 15
_symmetry_space_group_name_Hall '-C 2yc'
_symmetry_space_group_name_H-M 'C 1 2/c 1'
_cell_angle_alpha 90
_cell_angle_beta 95.291
_cell_angle_gamma 90
_cell_formula_units_Z 8
_cell_length_a 13.245
_cell_length_b 15.245
_cell_length_c 19.372
_cell_volume 3894.928
_citation_journal_id_ASTM ZAACAB
_cod_data_source_file Emmerling_ZAACAB_2003_886.cif
_cod_data_source_block As11Cs3
_cod_database_code 1536729

loop_
_symmetry_equiv_pos_as_xyz
x,y,z
-x,y,-z+1/2
-x,-y,-z
x,-y,z-1/2
x+1/2,y+1/2,z
-x+1/2,y+1/2,-z+1/2
-x+1/2,-y+1/2,-z
x+1/2,-y+1/2,z-1/2

loop_
_atom_site_label
_atom_site_type_symbol
_atom_site_fract_x
_atom_site_fract_y
_atom_site_fract_z
_atom_site_occupancy
_atom_site_U_iso_or_equiv
As8 As 0.0817 0.0117 0.18139 1 0.0
As3 As 0.13215 0.46917 0.44703 1 0.0
As11 As 0.1551 0.1317 0.24706 1 0.0
As6 As 0.2299 0.16464 0.06985 1 0.0
As2 As 0.3058 0.1393 0.18765 1 0.0
As5 As 0.10023 0.04924 0.05874 1 0.0
As1 As 0.1364 0.4852 0.32033 1 0.0
As9 As 0.3659 0.11458 0.00532 1 0.0
As7 As 0.1946 0.0766 0.51765 1 0.0
As10 As 0.3246 0.3107 0.39908 1 0.0
Cs1 Cs+1 0.38801 0.08118 0.37019 1 0.0
Cs2 Cs+1 0.04111 0.24724 0.39153 1 0.0
Cs3 Cs+1 0.38395 0.36151 0.12088 1 0.0
As4 As 0.2882 0.3994 0.29834 1 0.0
